data_2211361
loop_
_publ_author_name
'Yuan, Wen-Bing'
'Wu, Shan-Shan'
'Liu, Ming'
'Wang, Hai-Yang'
'Zhang, Qi'

_publ_section_title <i>trans</i>-Aquabis(quinoline-2-carboxylato-\k^2^<i>N</i>,<i>O</i>)cobalt(II)
_journal_coeditor_code DN2083
_journal_issue 12
_journal_name_full 'Acta Crystallographica Section E'
_journal_page_first m3263
_journal_page_last m3264
_journal_paper_doi 10.1107/S1600536806045983
_journal_volume 62
_journal_year 2006
_chemical_formula_iupac '[Co (C10 H6 N O2)2 (H2 O)]'
_chemical_formula_moiety 'C20 H14 Co N2 O5'
_chemical_formula_sum 'C20 H14 Co N2 O5'
_chemical_formula_weight 421.26
_chemical_name_systematic
;
trans-Aquabis(quinoline-2-carboxylato-\k^2^N,O)cobalt(II)
;
_space_group_IT_number 14
_symmetry_cell_setting monoclinic
_symmetry_space_group_name_Hall '-P 2yn'
_symmetry_space_group_name_H-M 'P 1 21/n 1'
_atom_sites_solution_hydrogens geom
_atom_sites_solution_primary direct
_atom_sites_solution_secondary difmap
_audit_creation_method SHELXL-97
_cell_angle_alpha 90.00
_cell_angle_beta 97.050(10)
_cell_angle_gamma 90.00
_cell_formula_units_Z 4
_cell_length_a 7.7530(10)
_cell_length_b 7.620(2)
_cell_length_c 29.940(5)
_cell_measurement_reflns_used 34
_cell_measurement_temperature 298(2)
_cell_measurement_theta_max 12.31
_cell_measurement_theta_min 5.31
_cell_volume 1755.4(6)
_computing_cell_refinement SMART
_computing_data_collection 'SMART (Siemens, 1996)'
_computing_data_reduction 'SHELXTL (Sheldrick, 1997b)'
_computing_molecular_graphics
;
ORTEPIII (Burnett & Johnson, 1996), ORTEP-3 for Windows (Farrugia,
1997) and
MERCURY (Macrae <i>et al.</i>,  2006)
;
_computing_publication_material SHELXL97
_computing_structure_refinement 'SHELXL97 (Sheldrick, 1997a)'
_computing_structure_solution 'SHELXS97 (Sheldrick, 1997a)'
_diffrn_ambient_temperature 298(2)
_diffrn_measured_fraction_theta_full 1.000
_diffrn_measured_fraction_theta_max 1.000
_diffrn_measurement_device_type 'Siemens P4'
_diffrn_measurement_method \w
_diffrn_radiation_monochromator graphite
_diffrn_radiation_source 'normal-focus sealed tube'
_diffrn_radiation_type MoK\a
_diffrn_radiation_wavelength 0.71073
_diffrn_reflns_av_R_equivalents 0.0298
_diffrn_reflns_av_sigmaI/netI 0.0638
_diffrn_reflns_limit_h_max 9
_diffrn_reflns_limit_h_min 0
_diffrn_reflns_limit_k_max 9
_diffrn_reflns_limit_k_min 0
_diffrn_reflns_limit_l_max 35
_diffrn_reflns_limit_l_min -36
_diffrn_reflns_number 3947
_diffrn_reflns_theta_full 25.50
_diffrn_reflns_theta_max 25.50
_diffrn_reflns_theta_min 1.37
_diffrn_standards_decay_% 4.97
_diffrn_standards_interval_count 97
_diffrn_standards_number 3
_exptl_absorpt_coefficient_mu 1.014
_exptl_absorpt_correction_T_max 0.82
_exptl_absorpt_correction_T_min 0.67
_exptl_absorpt_correction_type multi-scan
_exptl_absorpt_process_details '(SADABS; Sheldrick, 1996)'
_exptl_crystal_colour red
_exptl_crystal_density_diffrn 1.594
_exptl_crystal_density_method 'not measured'
_exptl_crystal_description box
_exptl_crystal_F_000 860
_exptl_crystal_size_max 0.42
_exptl_crystal_size_mid 0.40
_exptl_crystal_size_min 0.20
_refine_diff_density_max 0.509
_refine_diff_density_min -0.303
_refine_ls_extinction_method none
_refine_ls_goodness_of_fit_ref 0.871
_refine_ls_hydrogen_treatment constr
_refine_ls_matrix_type full
_refine_ls_number_parameters 253
_refine_ls_number_reflns 3275
_refine_ls_number_restraints 0
_refine_ls_restrained_S_all 0.871
_refine_ls_R_factor_all 0.0678
_refine_ls_R_factor_gt 0.0382
_refine_ls_shift/su_max 0.001
_refine_ls_shift/su_mean 0.000
_refine_ls_structure_factor_coef Fsqd
_refine_ls_weighting_details 'calc w=1/[\s^2^(Fo^2^)+(0.0379P)^2^] where P=(Fo^2^+2Fc^2^)/3'
_refine_ls_weighting_scheme calc
_refine_ls_wR_factor_gt 0.0762
_refine_ls_wR_factor_ref 0.0823
_reflns_number_gt 2131
_reflns_number_total 3275
_reflns_threshold_expression I>2\s(I)
_cod_data_source_file dn2083.cif
_cod_data_source_block I
_cod_depositor_comments
;
The following automatic conversions were performed:
'_symmetry_cell_setting' value 'Monoclinic' changed to 'monoclinic'
according to '/home/saulius/struct/CIF-dictionaries/cif_core.dic'
dictionary named 'cif_core.dic' version 2.4.1 from 2010-06-29.

Automatic conversion script
Id: cif_fix_enum 1527 2010-12-29 10:47:43Z saulius 

The following automatic conversions were performed:

'_symmetry_cell_setting' value 'Monoclinic' changed to 'monoclinic'
according to /home/saulius/struct/CIF-dictionaries/cif_core.dic
dictionary named 'cif_core.dic' version 2.4.1 from 2010-06-29.

Automatic conversion script
Id: cif_fix_values 1715 2011-07-08 13:25:40Z adriana 
;
_cod_original_sg_symbol_H-M 'P 21/n'
_cod_database_code 2211361
_cod_database_fobs_code 2211361

loop_
_symmetry_equiv_pos_as_xyz
'x, y, z'
'-x+1/2, y+1/2, -z+1/2'
'-x, -y, -z'
'x-1/2, -y-1/2, z-1/2'

loop_
_atom_site_type_symbol
_atom_site_label
_atom_site_fract_x
_atom_site_fract_y
_atom_site_fract_z
_atom_site_U_iso_or_equiv
_atom_site_adp_type
_atom_site_calc_flag
_atom_site_refinement_flags
_atom_site_occupancy
Co Co 0.21531(5) 0.71708(6) 0.380998(12) 0.03254(13) Uani d . 1
O O1 0.4258(2) 0.7893(3) 0.35434(6) 0.0431(6) Uani d . 1
O O2 0.7095(3) 0.8330(4) 0.36832(7) 0.0582(8) Uani d . 1
O O3 0.1549(3) 0.4742(3) 0.39793(7) 0.0452(6) Uani d . 1
O O4 0.0590(4) 0.2188(4) 0.36938(8) 0.0661(8) Uani d . 1
O O5 0.0399(3) 0.8945(3) 0.39667(6) 0.0400(6) Uani d . 1
H H5A 0.0577 0.9987 0.3909 0.060 Uiso d R 1
H H5B -0.0623 0.8750 0.3872 0.060 Uiso d R 1
N N1 0.3910(3) 0.7557(3) 0.44002(7) 0.0331(6) Uani d . 1
N N2 0.0797(3) 0.6308(3) 0.31850(7) 0.0310(6) Uani d . 1
C C1 0.5670(4) 0.8065(5) 0.38077(10) 0.0374(8) Uani d . 1
C C2 0.5484(4) 0.7915(4) 0.43096(9) 0.0345(7) Uani d . 1
C C3 0.6915(4) 0.8152(5) 0.46403(10) 0.0470(9) Uani d . 1
H H3 0.8006 0.8432 0.4562 0.056 Uiso calc R 1
C C4 0.6655(4) 0.7959(5) 0.50796(10) 0.0519(9) Uani d . 1
H H4 0.7584 0.8096 0.5305 0.062 Uiso calc R 1
C C5 0.5014(4) 0.7556(4) 0.51951(9) 0.0406(9) Uani d . 1
C C6 0.4626(5) 0.7336(5) 0.56444(10) 0.0551(11) Uani d . 1
H H6 0.5511 0.7454 0.5882 0.066 Uiso calc R 1
C C7 0.3014(5) 0.6963(6) 0.57319(10) 0.0609(11) Uani d . 1
H H7 0.2795 0.6836 0.6029 0.073 Uiso calc R 1
C C8 0.1649(4) 0.6761(5) 0.53813(11) 0.0535(10) Uani d . 1
H H8 0.0536 0.6497 0.5447 0.064 Uiso calc R 1
C C9 0.1954(4) 0.6953(5) 0.49444(10) 0.0449(9) Uani d . 1
H H9 0.1048 0.6813 0.4713 0.054 Uiso calc R 1
C C10 0.3621(4) 0.7357(4) 0.48430(9) 0.0363(8) Uani d . 1
C C11 0.0864(4) 0.3765(5) 0.36635(10) 0.0413(8) Uani d . 1
C C12 0.0367(4) 0.4643(4) 0.32084(9) 0.0350(7) Uani d . 1
C C13 -0.0436(4) 0.3677(5) 0.28436(10) 0.0439(8) Uani d . 1
H H13 -0.0746 0.2511 0.2878 0.053 Uiso calc R 1
C C14 -0.0751(4) 0.4488(5) 0.24376(11) 0.0480(9) Uani d . 1
H H14 -0.1289 0.3874 0.2190 0.058 Uiso calc R 1
C C15 -0.0270(4) 0.6248(5) 0.23892(10) 0.0373(8) Uani d . 1
C C16 -0.0480(4) 0.7145(6) 0.19726(10) 0.0504(9) Uani d . 1
H H16 -0.0946 0.6558 0.1713 0.060 Uiso calc R 1
C C17 -0.0010(5) 0.8841(5) 0.19482(10) 0.0512(10) Uani d . 1
H H17 -0.0166 0.9418 0.1672 0.061 Uiso calc R 1
C C18 0.0710(4) 0.9744(5) 0.23338(10) 0.0448(9) Uani d . 1
H H18 0.1026 1.0915 0.2311 0.054 Uiso calc R 1
C C19 0.0956(4) 0.8933(4) 0.27424(10) 0.0367(8) Uani d . 1
H H19 0.1437 0.9549 0.2996 0.044 Uiso calc R 1
C C20 0.0481(4) 0.7168(5) 0.27797(9) 0.0328(7) Uani d . 1

loop_
_atom_site_aniso_label
_atom_site_aniso_U_11
_atom_site_aniso_U_22
_atom_site_aniso_U_33
_atom_site_aniso_U_12
_atom_site_aniso_U_13
_atom_site_aniso_U_23
Co 0.0310(2) 0.0394(2) 0.0262(2) -0.0028(2) -0.00025(15) 0.0025(2)
O1 0.0334(11) 0.0685(16) 0.0265(10) -0.0075(12) 0.0008(9) 0.0013(11)
O2 0.0289(12) 0.104(2) 0.0418(13) -0.0069(14) 0.0034(10) 0.0043(13)
O3 0.0570(15) 0.0439(15) 0.0329(12) -0.0067(12) -0.0024(11) 0.0073(11)
O4 0.105(2) 0.0353(16) 0.0583(15) -0.0131(17) 0.0109(15) 0.0099(14)
O5 0.0344(12) 0.0409(14) 0.0431(12) -0.0003(11) -0.0015(10) 0.0042(10)
N1 0.0302(13) 0.0408(19) 0.0273(12) 0.0001(12) -0.0008(10) 0.0016(11)
N2 0.0319(14) 0.0355(16) 0.0246(12) -0.0052(12) -0.0007(10) -0.0008(11)
C1 0.0337(17) 0.043(2) 0.0345(16) 0.0005(17) 0.0011(13) 0.0004(16)
C2 0.0332(16) 0.0399(18) 0.0287(15) 0.0040(17) -0.0036(12) 0.0005(15)
C3 0.0317(17) 0.070(3) 0.0381(17) -0.0001(18) -0.0012(14) -0.0026(18)
C4 0.0423(19) 0.075(3) 0.0352(17) 0.008(2) -0.0091(15) -0.0018(19)
C5 0.0449(18) 0.046(2) 0.0291(15) 0.0080(17) -0.0031(14) 0.0012(15)
C6 0.056(2) 0.081(3) 0.0256(16) 0.011(2) -0.0035(15) 0.0022(18)
C7 0.070(3) 0.088(3) 0.0244(16) 0.010(3) 0.0046(17) 0.0062(19)
C8 0.046(2) 0.075(3) 0.0406(19) -0.003(2) 0.0105(16) 0.0038(18)
C9 0.0412(18) 0.060(2) 0.0316(16) -0.0040(19) -0.0017(14) 0.0023(17)
C10 0.0409(17) 0.038(2) 0.0284(15) 0.0047(16) -0.0022(13) 0.0006(14)
C11 0.045(2) 0.041(2) 0.0384(18) -0.0016(19) 0.0071(16) 0.0061(17)
C12 0.0371(18) 0.035(2) 0.0337(16) -0.0020(16) 0.0068(14) -0.0042(14)
C13 0.047(2) 0.039(2) 0.0455(19) -0.0091(18) 0.0081(16) -0.0090(17)
C14 0.049(2) 0.056(3) 0.0363(18) -0.0037(19) -0.0030(16) -0.0131(17)
C15 0.0379(18) 0.043(2) 0.0302(16) -0.0024(17) 0.0011(14) -0.0056(15)
C16 0.059(2) 0.063(3) 0.0272(16) 0.002(2) -0.0021(15) -0.0059(19)
C17 0.066(2) 0.059(3) 0.0279(17) -0.001(2) -0.0008(16) 0.0064(18)
C18 0.051(2) 0.042(2) 0.0415(19) -0.0019(18) 0.0072(16) 0.0042(17)
C19 0.0431(19) 0.036(2) 0.0307(16) -0.0064(16) 0.0019(14) -0.0016(15)
C20 0.0297(15) 0.0416(19) 0.0273(14) 0.0023(17) 0.0043(12) -0.0004(15)

loop_
_atom_type_symbol
_atom_type_description
_atom_type_scat_dispersion_real
_atom_type_scat_dispersion_imag
_atom_type_scat_source
C C 0.0033 0.0016 'International Tables Vol C Tables 4.2.6.8 and 6.1.1.4'
H H 0.0000 0.0000 'International Tables Vol C Tables 4.2.6.8 and 6.1.1.4'
N N 0.0061 0.0033 'International Tables Vol C Tables 4.2.6.8 and 6.1.1.4'
O O 0.0106 0.0060 'International Tables Vol C Tables 4.2.6.8 and 6.1.1.4'
Co Co 0.3494 0.9721 'International Tables Vol C Tables 4.2.6.8 and 6.1.1.4'

loop_
_geom_angle_atom_site_label_1
_geom_angle_atom_site_label_2
_geom_angle_atom_site_label_3
_geom_angle
O1 Co O3 126.32(10)
O1 Co O5 121.39(10)
O3 Co O5 112.23(9)
O1 Co N1 79.63(8)
O3 Co N1 93.69(9)
O5 Co N1 95.52(9)
O1 Co N2 94.24(8)
O3 Co N2 80.25(9)
O5 Co N2 97.87(9)
N1 Co N2 166.57(10)
C1 O1 Co 117.74(19)
C11 O3 Co 116.5(2)
Co O5 H5A 117.4
Co O5 H5B 116.7
H5A O5 H5B 106.3
C2 N1 C10 119.1(2)
C2 N1 Co 112.12(18)
C10 N1 Co 128.6(2)
C12 N2 C20 119.2(3)
C12 N2 Co 110.55(19)
C20 N2 Co 130.0(2)
O2 C1 O1 124.4(3)
O2 C1 C2 120.5(3)
O1 C1 C2 115.1(3)
N1 C2 C3 123.7(3)
N1 C2 C1 114.9(2)
C3 C2 C1 121.4(3)
C4 C3 C2 118.0(3)
C4 C3 H3 121.0
C2 C3 H3 121.0
C3 C4 C5 120.7(3)
C3 C4 H4 119.6
C5 C4 H4 119.6
C4 C5 C10 118.2(3)
C4 C5 C6 124.5(3)
C10 C5 C6 117.3(3)
C7 C6 C5 121.4(3)
C7 C6 H6 119.3
C5 C6 H6 119.3
C6 C7 C8 120.9(3)
C6 C7 H7 119.6
C8 C7 H7 119.6
C9 C8 C7 120.0(3)
C9 C8 H8 120.0
C7 C8 H8 120.0
C8 C9 C10 120.4(3)
C8 C9 H9 119.8
C10 C9 H9 119.8
N1 C10 C9 119.8(3)
N1 C10 C5 120.2(3)
C9 C10 C5 120.0(3)
O4 C11 O3 125.5(3)
O4 C11 C12 118.0(3)
O3 C11 C12 116.5(3)
N2 C12 C13 123.9(3)
N2 C12 C11 115.7(3)
C13 C12 C11 120.4(3)
C14 C13 C12 118.3(3)
C14 C13 H13 120.9
C12 C13 H13 120.9
C13 C14 C15 120.4(3)
C13 C14 H14 119.8
C15 C14 H14 119.8
C14 C15 C16 123.3(3)
C14 C15 C20 118.2(3)
C16 C15 C20 118.5(3)
C17 C16 C15 120.6(3)
C17 C16 H16 119.7
C15 C16 H16 119.7
C16 C17 C18 120.7(3)
C16 C17 H17 119.7
C18 C17 H17 119.7
C19 C18 C17 121.0(3)
C19 C18 H18 119.5
C17 C18 H18 119.5
C18 C19 C20 119.8(3)
C18 C19 H19 120.1
C20 C19 H19 120.1
N2 C20 C19 120.5(3)
N2 C20 C15 120.0(3)
C19 C20 C15 119.4(3)

loop_
_geom_bond_atom_site_label_1
_geom_bond_atom_site_label_2
_geom_bond_distance
Co O1 1.980(2)
Co O3 1.990(2)
Co O5 2.014(2)
Co N1 2.115(2)
Co N2 2.135(2)
O1 C1 1.276(3)
O2 C1 1.225(3)
O3 C11 1.267(4)
O4 C11 1.226(4)
O5 H5A 0.8277
O5 H5B 0.8216
N1 C2 1.311(4)
N1 C10 1.380(4)
N2 C12 1.316(4)
N2 C20 1.374(4)
C1 C2 1.531(4)
C2 C3 1.405(4)
C3 C4 1.363(4)
C3 H3 0.9300
C4 C5 1.393(5)
C4 H4 0.9300
C5 C10 1.422(4)
C5 C6 1.424(4)
C6 C7 1.338(5)
C6 H6 0.9300
C7 C8 1.405(4)
C7 H7 0.9300
C8 C9 1.365(4)
C8 H8 0.9300
C9 C10 1.398(4)
C9 H9 0.9300
C11 C12 1.524(4)
C12 C13 1.398(4)
C13 C14 1.359(4)
C13 H13 0.9300
C14 C15 1.404(5)
C14 H14 0.9300
C15 C16 1.414(4)
C15 C20 1.425(4)
C16 C17 1.348(5)
C16 H16 0.9300
C17 C18 1.400(4)
C17 H17 0.9300
C18 C19 1.363(4)
C18 H18 0.9300
C19 C20 1.403(4)
C19 H19 0.9300

loop_
_geom_hbond_atom_site_label_D
_geom_hbond_atom_site_label_H
_geom_hbond_atom_site_label_A
_geom_hbond_site_symmetry_A
_geom_hbond_distance_DH
_geom_hbond_distance_HA
_geom_hbond_distance_DA
_geom_hbond_angle_DHA
O5 H5A O4 1_565 0.83 1.80 2.613(3) 168.1
O5 H5B O2 1_455 0.82 1.82 2.640(3) 177.9
